data_4317138
loop_
_publ_author_name
'Timothy J. Boyle'
'Leigh Anna M. Ottley'
'Sarah M. Hoppe'
'Charles F. Campana'

_publ_contact_author_address
;
Sandia National Laboratories
Advanced Materials Laboratory'
1001 University Boulevard NE'
Albuquerque, NM 87106
;
_publ_contact_author_email
;
tjboyle@sandia.gov
;
_publ_contact_author_fax
;
(505) 272-7336
;
_publ_contact_author_name 'Timothy M. Boyle'
_publ_contact_author_phone
;
(505) 272-7625
;
_publ_section_title
;
 Series of Comparable Dinuclear Group 4 Neo-pentoxide Precursors for
 Production of pH Dependent Group 4 Nanoceramic Morphologies
;
_journal_name_full 'Inorganic Chemistry'
_journal_page_first 10798
_journal_page_last 10808
_journal_paper_doi 10.1021/ic101205d
_journal_volume 49
_journal_year 2010
_chemical_formula_sum 'C49 H108 O11 Zr3'
_chemical_formula_weight 1147.01
_chemical_name_common 'ZrONep H2O'
_space_group_crystal_system trigonal
_space_group_IT_number 165
_space_group_name_Hall '-P 3 2"c'
_space_group_name_H-M_alt 'P -3 c 1'
_symmetry_space_group_name_Hall '-P 3 2"c'
_symmetry_space_group_name_H-M 'P -3 c 1'
_atom_sites_solution_hydrogens geom
_atom_sites_solution_primary direct
_atom_sites_solution_secondary difmap
_cell_angle_alpha 90
_cell_angle_beta 90
_cell_angle_gamma 120
_cell_formula_units_Z 4
_cell_length_a 18.9319(16)
_cell_length_b 18.9319(16)
_cell_length_c 23.033(3)
_cell_measurement_temperature 173.(2)
_cell_volume 7149.4(13)
_computing_cell_refinement 'SAINT V7.68A (Bruker AXS, 2009)'
_computing_data_collection 'SMART (Bruker, 2002)'
_computing_data_reduction 'SAINT V7.68A (Bruker AXS, 2009)'
_computing_molecular_graphics 'APEX2 v2010.9 (Bruker, 2010)'
_computing_publication_material 'APEX2 v2010.9 (Bruker, 2010)'
_computing_structure_refinement 'SHELXL-97 (Sheldrick, 2008)'
_computing_structure_solution 'SHELXS-97 (Sheldrick, 2008)'
_diffrn_ambient_temperature 173.(2)
_diffrn_measured_fraction_theta_full 0.999
_diffrn_measured_fraction_theta_max 0.999
_diffrn_measurement_device_type 'Bruker SMART APEX CCD'
_diffrn_measurement_method '\w scans'
_diffrn_radiation_monochromator graphite
_diffrn_radiation_type MoK\a
_diffrn_radiation_wavelength 0.71073
_diffrn_reflns_av_R_equivalents 0.0413
_diffrn_reflns_av_sigmaI/netI 0.0186
_diffrn_reflns_limit_h_max 21
_diffrn_reflns_limit_h_min -21
_diffrn_reflns_limit_k_max 21
_diffrn_reflns_limit_k_min -21
_diffrn_reflns_limit_l_max 25
_diffrn_reflns_limit_l_min -25
_diffrn_reflns_number 41794
_diffrn_reflns_theta_full 23.30
_diffrn_reflns_theta_max 23.30
_diffrn_reflns_theta_min 1.24
_diffrn_source 'fine-focus tube'
_diffrn_source_type 'fine-focus tube'
_exptl_absorpt_coefficient_mu 0.470
_exptl_absorpt_correction_T_max 0.79
_exptl_absorpt_correction_T_min 0.72
_exptl_absorpt_correction_type multi-scan
_exptl_absorpt_process_details 'SADABS V2008/1 (Bruker AXS)'
_exptl_crystal_colour colorless
_exptl_crystal_density_diffrn 1.066
_exptl_crystal_density_method 'not measured'
_exptl_crystal_description rod
_exptl_crystal_F_000 2440
_exptl_crystal_size_max 0.200
_exptl_crystal_size_mid 0.180
_exptl_crystal_size_min 0.150
_platon_squeeze_details
;
;
_refine_diff_density_max 0.878
_refine_diff_density_min -0.529
_refine_ls_extinction_method none
_refine_ls_goodness_of_fit_ref 1.144
_refine_ls_hydrogen_treatment constr
_refine_ls_matrix_type full
_refine_ls_number_parameters 204
_refine_ls_number_reflns 3457
_refine_ls_number_restraints 123
_refine_ls_restrained_S_all 1.139
_refine_ls_R_factor_all 0.0452
_refine_ls_R_factor_gt 0.0430
_refine_ls_shift/su_max 0.125
_refine_ls_shift/su_mean 0.015
_refine_ls_structure_factor_coef Fsqd
_refine_ls_weighting_details 'calc w=1/[\s^2^(Fo^2^)+(0.0428P)^2^+13.1985P] where P=(Fo^2^+2Fc^2^)/3'
_refine_ls_weighting_scheme calc
_refine_ls_wR_factor_gt 0.1070
_refine_ls_wR_factor_ref 0.1085
_reflns_number_gt 3316
_reflns_number_total 3457
_reflns_threshold_expression >2sigma(I)
_cod_data_source_file ic101205d_si_003_6.cif
_cod_data_source_block 10mr112s
_cod_original_cell_volume 7149.4(12)
_cod_database_code 4317138

loop_
_space_group_symop_operation_xyz
'x, y, z'
'-y, x-y, z'
'-x+y, -x, z'
'y, x, -z+1/2'
'x-y, -y, -z+1/2'
'-x, -x+y, -z+1/2'
'-x, -y, -z'
'y, -x+y, -z'
'x-y, x, -z'
'-y, -x, z-1/2'
'-x+y, y, z-1/2'
'x, x-y, z-1/2'

loop_
_atom_site_type_symbol
_atom_site_label
_atom_site_fract_x
_atom_site_fract_y
_atom_site_fract_z
_atom_site_U_iso_or_equiv
_atom_site_adp_type
_atom_site_calc_flag
_atom_site_refinement_flags
_atom_site_occupancy
_atom_site_disorder_assembly
_atom_site_disorder_group
Zr Zr1 0.288051(6) 0.553855(5) 0.384405(4) 0.02997(3) Uani d . 1.0 . .
O O1 0.3333 0.6667 0.44925(5) 0.0291(3) Uani d S 1.0 . .
C C1 0.3333 0.6667 0.51296(8) 0.0324(5) Uani d S 1.0 . .
C C2 0.38427(6) 0.63036(6) 0.53432(5) 0.0389(4) Uani d . 1.0 A .
H H2A 0.3612 0.5746 0.5195 0.058 Uiso calc R 1.0 . .
H H2B 0.384 0.6295 0.5769 0.058 Uiso calc R 1.0 . .
H H2C 0.4404 0.6636 0.5204 0.058 Uiso calc R 1.0 . .
O O2 0.25364(4) 0.47250(4) 0.44542(3) 0.0394(2) Uani d D 1.0 A .
C C3 0.22586(7) 0.41393(6) 0.49009(5) 0.0479(4) Uani d D 1.0 . .
H H3A 0.175 0.4085 0.5064 0.057 Uiso calc R 1.0 A .
H H3B 0.2671 0.4339 0.5215 0.057 Uiso calc R 1.0 . .
C C4 0.20939(7) 0.33020(6) 0.47093(5) 0.0492(4) Uani d D 1.0 A .
C C5 0.14400(9) 0.29648(9) 0.42419(7) 0.0904(7) Uani d D 1.0 . .
H H5A 0.0944 0.2944 0.439 0.136 Uiso calc R 1.0 A .
H H5B 0.1319 0.2414 0.4135 0.136 Uiso calc R 1.0 . .
H H5C 0.1635 0.3319 0.39 0.136 Uiso calc R 1.0 . .
C C6 0.28675(7) 0.33507(8) 0.44727(7) 0.0761(6) Uani d D 1.0 . .
H H6A 0.304 0.3686 0.4121 0.114 Uiso calc R 1.0 A .
H H6B 0.2761 0.2801 0.438 0.114 Uiso calc R 1.0 . .
H H6C 0.33 0.3596 0.4765 0.114 Uiso calc R 1.0 . .
C C7 0.18026(9) 0.27408(8) 0.52413(6) 0.0754(6) Uani d D 1.0 . .
H H7A 0.222 0.297 0.5546 0.113 Uiso calc R 1.0 A .
H H7B 0.1708 0.22 0.5132 0.113 Uiso calc R 1.0 . .
H H7C 0.1294 0.2693 0.5387 0.113 Uiso calc R 1.0 . .
O O3 0.18908(4) 0.58031(4) 0.38907(3) 0.0331(2) Uani d D 1.0 . .
C C8 0.11200(6) 0.53780(6) 0.41838(5) 0.0389(4) Uani d D 1.0 . .
H H8A 0.1013 0.5783 0.4376 0.047 Uiso calc R 1.0 A .
H H8B 0.1155 0.503 0.449 0.047 Uiso calc R 1.0 . .
C C9 0.04087(6) 0.48492(6) 0.37893(5) 0.0440(4) Uani d D 1.0 A .
C C10 0.04872(8) 0.41423(8) 0.35629(8) 0.0924(7) Uani d D 1.0 . .
H H10A 0.0496 0.3816 0.389 0.139 Uiso calc R 1.0 A .
H H10B 0.0995 0.4351 0.3341 0.139 Uiso calc R 1.0 . .
H H10C 0.0022 0.3802 0.3311 0.139 Uiso calc R 1.0 . .
C C11 0.03891(8) 0.53695(9) 0.32913(6) 0.0799(6) Uani d D 1.0 . .
H H11A -0.0069 0.5031 0.3034 0.12 Uiso calc R 1.0 A .
H H11B 0.0901 0.5597 0.3072 0.12 Uiso calc R 1.0 . .
H H11C 0.0324 0.5815 0.3448 0.12 Uiso calc R 1.0 . .
C C12 -0.03660(7) 0.45343(9) 0.41473(6) 0.0649(5) Uani d D 1.0 . .
H H12A -0.0331 0.4246 0.449 0.097 Uiso calc R 1.0 A .
H H12B -0.0837 0.416 0.3912 0.097 Uiso calc R 1.0 . .
H H12C -0.043 0.4994 0.4272 0.097 Uiso calc R 1.0 . .
O O4 0.26297(4) 0.48506(4) 0.31714(3) 0.0467(3) Uani d PD 0.3487(12) A 1
C C13 0.2667(3) 0.4942(2) 0.25381(14) 0.0926(16) Uiso d PD 0.3487(12) A 1
H H13A 0.3245 0.5295 0.2423 0.111 Uiso calc PR 0.3487(12) A 1
H H13B 0.2369 0.5226 0.2425 0.111 Uiso calc PR 0.3487(12) A 1
C C14 0.23212(13) 0.41553(13) 0.22039(10) 0.0337(7) Uiso d PD 0.3487(12) A 1
C C15 0.1408(2) 0.3647(3) 0.2327(2) 0.114(2) Uiso d PD 0.3487(12) A 1
H H15A 0.112 0.3879 0.2119 0.172 Uiso calc PR 0.3487(12) A 1
H H15B 0.1312 0.3649 0.2745 0.172 Uiso calc PR 0.3487(12) A 1
H H15C 0.1205 0.3085 0.2197 0.172 Uiso calc PR 0.3487(12) A 1
C C16 0.27344(18) 0.36902(19) 0.2406(2) 0.0908(16) Uiso d PD 0.3487(12) A 1
H H16A 0.3327 0.4042 0.2377 0.136 Uiso calc PR 0.3487(12) A 1
H H16B 0.2558 0.3207 0.2162 0.136 Uiso calc PR 0.3487(12) A 1
H H16C 0.2585 0.3521 0.2811 0.136 Uiso calc PR 0.3487(12) A 1
C C17 0.2431(3) 0.4290(3) 0.15501(14) 0.123(2) Uiso d PD 0.3487(12) A 1
H H17A 0.2996 0.4706 0.1466 0.184 Uiso calc PR 0.3487(12) A 1
H H17B 0.2062 0.4472 0.1405 0.184 Uiso calc PR 0.3487(12) A 1
H H17C 0.2306 0.3778 0.1359 0.184 Uiso calc PR 0.3487(12) A 1
O O4' 0.26297(4) 0.48506(4) 0.31714(3) 0.0467(3) Uani d PD 0.6513(12) A 2
C C13' 0.25111(13) 0.42651(12) 0.27448(9) 0.0722(7) Uiso d PD 0.6513(12) A 2
H H13C 0.1973 0.3768 0.2799 0.087 Uiso calc PR 0.6513(12) A 2
H H13D 0.2939 0.4112 0.2779 0.087 Uiso calc PR 0.6513(12) A 2
C C14' 0.25521(13) 0.46343(13) 0.21454(11) 0.0963(9) Uiso d PD 0.6513(12) A 2
C C15' 0.18114(15) 0.47389(19) 0.20968(17) 0.1513(15) Uiso d PD 0.6513(12) A 2
H H15D 0.1676 0.4741 0.1686 0.227 Uiso calc PR 0.6513(12) A 2
H H15E 0.1931 0.5256 0.2277 0.227 Uiso calc PR 0.6513(12) A 2
H H15F 0.1348 0.4287 0.2296 0.227 Uiso calc PR 0.6513(12) A 2
C C16' 0.33481(17) 0.54217(17) 0.20742(14) 0.1170(11) Uiso d PD 0.6513(12) A 2
H H16D 0.3357 0.5836 0.2335 0.176 Uiso calc PR 0.6513(12) A 2
H H16E 0.3403 0.5609 0.1671 0.176 Uiso calc PR 0.6513(12) A 2
H H16F 0.3802 0.5332 0.217 0.176 Uiso calc PR 0.6513(12) A 2
C C17' 0.2484(3) 0.3994(2) 0.16994(12) 0.258(3) Uani d PD 0.6513(12) A 2
H H17D 0.2954 0.3914 0.1739 0.387 Uiso calc PR 0.6513(12) A 2
H H17E 0.2473 0.4186 0.1306 0.387 Uiso calc PR 0.6513(12) A 2
H H17F 0.1981 0.3477 0.177 0.387 Uiso calc PR 0.6513(12) A 2
O O5 0.3333 0.6667 0.34232(5) 0.0293(3) Uani d S 1.0 . .

loop_
_atom_site_aniso_label
_atom_site_aniso_U_11
_atom_site_aniso_U_22
_atom_site_aniso_U_33
_atom_site_aniso_U_12
_atom_site_aniso_U_13
_atom_site_aniso_U_23
Zr1 0.03212(4) 0.02960(4) 0.02777(5) 0.01513(3) -0.00121(4) -0.00153(4)
O1 0.0337(4) 0.0337(4) 0.0201(6) 0.01683(19) 0 0
C1 0.0374(6) 0.0374(6) 0.0223(8) 0.0187(3) 0 0
C2 0.0441(5) 0.0455(5) 0.0277(5) 0.0227(3) -0.0032(4) 0.0026(4)
O2 0.0442(3) 0.0347(3) 0.0393(4) 0.0197(2) 0.0012(3) 0.0052(3)
C3 0.0576(5) 0.0413(5) 0.0464(7) 0.0259(4) 0.0069(5) 0.0131(5)
C4 0.0444(5) 0.0350(5) 0.0612(7) 0.0147(4) 0.0022(6) 0.0074(5)
C5 0.0906(10) 0.0474(8) 0.1040(12) 0.0127(7) -0.0326(9) -0.0032(8)
C6 0.0759(7) 0.0536(6) 0.1070(12) 0.0385(5) 0.0242(8) 0.0154(7)
C7 0.0818(8) 0.0548(6) 0.0907(10) 0.0350(5) 0.0176(8) 0.0316(7)
O3 0.0292(3) 0.0350(3) 0.0325(4) 0.0142(2) -0.0009(3) 0.0006(3)
C8 0.0332(4) 0.0437(5) 0.0339(6) 0.0148(3) 0.0016(4) 0.0041(4)
C9 0.0347(5) 0.0496(5) 0.0424(6) 0.0170(4) -0.0019(5) 0.0005(5)
C10 0.0491(7) 0.0722(8) 0.1417(14) 0.0197(6) -0.0160(9) -0.0546(8)
C11 0.0520(7) 0.1111(10) 0.0553(8) 0.0249(6) -0.0178(6) 0.0146(8)
C12 0.0356(6) 0.0791(8) 0.0621(8) 0.0152(5) 0.0056(6) 0.0059(7)
O4 0.0528(4) 0.0441(3) 0.0383(4) 0.0206(3) -0.0034(3) -0.0146(3)
O4' 0.0528(4) 0.0441(3) 0.0383(4) 0.0206(3) -0.0034(3) -0.0146(3)
C17' 0.231(4) 0.392(4) 0.0990(16) 0.118(3) -0.052(2) -0.1810(17)
O5 0.0339(4) 0.0339(4) 0.0201(6) 0.01696(19) 0 0

loop_
_atom_type_symbol
_atom_type_description
_atom_type_scat_dispersion_real
_atom_type_scat_dispersion_imag
_atom_type_scat_source
C C 0.0033 0.0016 'International Tables Vol C Tables 4.2.6.8 and 6.1.1.4'
H H 0.0000 0.0000 'International Tables Vol C Tables 4.2.6.8 and 6.1.1.4'
O O 0.0106 0.0060 'International Tables Vol C Tables 4.2.6.8 and 6.1.1.4'
Zr Zr -2.9673 0.5597 'International Tables Vol C Tables 4.2.6.8 and 6.1.1.4'

loop_
_geom_angle_atom_site_label_1
_geom_angle_atom_site_label_2
_geom_angle_atom_site_label_3
_geom_angle_site_symmetry_1
_geom_angle_site_symmetry_3
_geom_angle
_geom_angle_publ_flag
O4 Zr1 O2 . . 100.05(3) ?
O4 Zr1 O5 . . 98.85(4) ?
O2 Zr1 O5 . . 161.09(3) ?
O4 Zr1 O3 . . 104.28(3) ?
O2 Zr1 O3 . . 99.28(3) ?
O5 Zr1 O3 . . 75.439(17) ?
O4 Zr1 O3 . 2_665 101.52(3) ?
O2 Zr1 O3 . 2_665 101.17(3) ?
O5 Zr1 O3 . 2_665 75.43(2) ?
O3 Zr1 O3 . 2_665 143.49(2) ?
O4 Zr1 O1 . . 165.04(3) ?
O2 Zr1 O1 . . 94.87(3) ?
O5 Zr1 O1 . . 66.25(4) ?
O3 Zr1 O1 . . 74.208(17) ?
O3 Zr1 O1 2_665 . 74.20(2) ?
O4 Zr1 Zr1 . 2_665 120.06(2) ?
O2 Zr1 Zr1 . 2_665 127.281(19) ?
O5 Zr1 Zr1 . 2_665 39.814(17) ?
O3 Zr1 Zr1 . 2_665 101.949(16) ?
O3 Zr1 Zr1 2_665 2_665 42.04(2) ?
O1 Zr1 Zr1 . 2_665 47.507(16) ?
O4 Zr1 Zr1 . 3_565 121.72(3) ?
O2 Zr1 Zr1 . 3_565 126.07(3) ?
O5 Zr1 Zr1 . 3_565 39.815(17) ?
O3 Zr1 Zr1 . 3_565 42.042(16) ?
O3 Zr1 Zr1 2_665 3_565 101.94(2) ?
O1 Zr1 Zr1 . 3_565 47.508(16) ?
Zr1 Zr1 Zr1 2_665 3_565 60.0 ?
C1 O1 Zr1 . 2_665 128.74(2) ?
C1 O1 Zr1 . . 128.74(2) ?
Zr1 O1 Zr1 2_665 . 84.99(3) ?
C1 O1 Zr1 . 3_565 128.74(2) ?
Zr1 O1 Zr1 2_665 3_565 84.99(3) ?
Zr1 O1 Zr1 . 3_565 84.99(3) ?
O1 C1 C2 . 2_665 108.90(8) ?
O1 C1 C2 . 3_565 108.90(8) ?
C2 C1 C2 2_665 3_565 110.03(7) ?
O1 C1 C2 . . 108.90(8) ?
C2 C1 C2 2_665 . 110.04(7) ?
C2 C1 C2 3_565 . 110.03(7) ?
C1 C2 H2A . . 109.5 ?
C1 C2 H2B . . 109.5 ?
H2A C2 H2B . . 109.5 ?
C1 C2 H2C . . 109.5 ?
H2A C2 H2C . . 109.5 ?
H2B C2 H2C . . 109.5 ?
C3 O2 Zr1 . . 177.61(9) ?
O2 C3 C4 . . 114.23(10) ?
O2 C3 H3A . . 108.7 ?
C4 C3 H3A . . 108.7 ?
O2 C3 H3B . . 108.7 ?
C4 C3 H3B . . 108.7 ?
H3A C3 H3B . . 107.6 ?
C5 C4 C3 . . 110.05(13) ?
C5 C4 C6 . . 109.21(12) ?
C3 C4 C6 . . 110.58(9) ?
C5 C4 C7 . . 109.89(9) ?
C3 C4 C7 . . 107.82(11) ?
C6 C4 C7 . . 109.28(13) ?
C4 C5 H5A . . 109.5 ?
C4 C5 H5B . . 109.5 ?
H5A C5 H5B . . 109.5 ?
C4 C5 H5C . . 109.5 ?
H5A C5 H5C . . 109.5 ?
H5B C5 H5C . . 109.5 ?
C4 C6 H6A . . 109.5 ?
C4 C6 H6B . . 109.5 ?
H6A C6 H6B . . 109.5 ?
C4 C6 H6C . . 109.5 ?
H6A C6 H6C . . 109.5 ?
H6B C6 H6C . . 109.5 ?
C4 C7 H7A . . 109.5 ?
C4 C7 H7B . . 109.5 ?
H7A C7 H7B . . 109.5 ?
C4 C7 H7C . . 109.5 ?
H7A C7 H7C . . 109.5 ?
H7B C7 H7C . . 109.5 ?
C8 O3 Zr1 . . 130.32(7) ?
C8 O3 Zr1 . 3_565 125.18(7) ?
Zr1 O3 Zr1 . 3_565 95.92(2) ?
O3 C8 C9 . . 114.03(8) ?
O3 C8 H8A . . 108.7 ?
C9 C8 H8A . . 108.7 ?
O3 C8 H8B . . 108.7 ?
C9 C8 H8B . . 108.7 ?
H8A C8 H8B . . 107.6 ?
C10 C9 C8 . . 110.12(11) ?
C10 C9 C12 . . 110.04(10) ?
C8 C9 C12 . . 107.35(9) ?
C10 C9 C11 . . 110.95(12) ?
C8 C9 C11 . . 108.98(9) ?
C12 C9 C11 . . 109.33(12) ?
C9 C10 H10A . . 109.5 ?
C9 C10 H10B . . 109.5 ?
H10A C10 H10B . . 109.5 ?
C9 C10 H10C . . 109.5 ?
H10A C10 H10C . . 109.5 ?
H10B C10 H10C . . 109.5 ?
C9 C11 H11A . . 109.5 ?
C9 C11 H11B . . 109.5 ?
H11A C11 H11B . . 109.5 ?
C9 C11 H11C . . 109.5 ?
H11A C11 H11C . . 109.5 ?
H11B C11 H11C . . 109.5 ?
C9 C12 H12A . . 109.5 ?
C9 C12 H12B . . 109.5 ?
H12A C12 H12B . . 109.5 ?
C9 C12 H12C . . 109.5 ?
H12A C12 H12C . . 109.5 ?
H12B C12 H12C . . 109.5 ?
C13 O4 Zr1 . . 137.72(15) ?
O4 C13 C14 . . 114.9(2) ?
O4 C13 H13A . . 108.6 ?
C14 C13 H13A . . 108.5 ?
O4 C13 H13B . . 108.6 ?
C14 C13 H13B . . 108.6 ?
H13A C13 H13B . . 107.5 ?
C13 C14 C16 . . 108.8(3) ?
C13 C14 C17 . . 112.6(3) ?
C16 C14 C17 . . 109.5(4) ?
C13 C14 C15 . . 108.9(3) ?
C16 C14 C15 . . 109.1(3) ?
C17 C14 C15 . . 107.8(3) ?
C14' C13' H13C . . 110.0 ?
C14' C13' H13D . . 110.0 ?
H13C C13' H13D . . 108.4 ?
C16' C14' C15' . . 113.3(3) ?
C16' C14' C13' . . 110.3(2) ?
C15' C14' C13' . . 106.7(2) ?
C16' C14' C17' . . 110.7(2) ?
C15' C14' C17' . . 109.5(3) ?
C13' C14' C17' . . 106.0(2) ?
C14' C15' H15D . . 109.5 ?
C14' C15' H15E . . 109.5 ?
H15D C15' H15E . . 109.5 ?
C14' C15' H15F . . 109.5 ?
H15D C15' H15F . . 109.5 ?
H15E C15' H15F . . 109.5 ?
C14' C16' H16D . . 109.5 ?
C14' C16' H16E . . 109.5 ?
H16D C16' H16E . . 109.5 ?
C14' C16' H16F . . 109.5 ?
H16D C16' H16F . . 109.5 ?
H16E C16' H16F . . 109.5 ?
C14' C17' H17D . . 109.5 ?
C14' C17' H17E . . 109.5 ?
H17D C17' H17E . . 109.5 ?
C14' C17' H17F . . 109.5 ?
H17D C17' H17F . . 109.5 ?
H17E C17' H17F . . 109.5 ?
Zr1 O5 Zr1 . 2_665 100.37(3) ?
Zr1 O5 Zr1 . 3_565 100.37(3) ?
Zr1 O5 Zr1 2_665 3_565 100.37(3) ?

loop_
_geom_bond_atom_site_label_1
_geom_bond_atom_site_label_2
_geom_bond_site_symmetry_2
_geom_bond_distance
_geom_bond_publ_flag
Zr1 O4 . 1.9245(8) ?
Zr1 O2 . 1.9413(7) ?
Zr1 O5 . 2.0988(5) ?
Zr1 O3 . 2.1706(9) ?
Zr1 O3 2_665 2.1708(6) ?
Zr1 O1 . 2.3866(7) ?
Zr1 Zr1 2_665 3.2243(3) ?
Zr1 Zr1 3_565 3.2244(3) ?
O1 C1 . 1.467(2) ?
O1 Zr1 2_665 2.3866(7) ?
O1 Zr1 3_565 2.3867(7) ?
C1 C2 2_665 1.5189(15) ?
C1 C2 3_565 1.5189(15) ?
C1 C2 . 1.5189(15) ?
C2 H2A . 0.98 ?
C2 H2B . 0.98 ?
C2 H2C . 0.98 ?
O2 C3 . 1.4075(13) ?
C3 C4 . 1.5201(17) ?
C3 H3A . 0.99 ?
C3 H3B . 0.99 ?
C4 C5 . 1.5197(19) ?
C4 C6 . 1.522(2) ?
C4 C7 . 1.5324(18) ?
C5 H5A . 0.98 ?
C5 H5B . 0.98 ?
C5 H5C . 0.98 ?
C6 H6A . 0.98 ?
C6 H6B . 0.98 ?
C6 H6C . 0.98 ?
C7 H7A . 0.98 ?
C7 H7B . 0.98 ?
C7 H7C . 0.98 ?
O3 C8 . 1.4348(11) ?
O3 Zr1 3_565 2.1709(6) ?
C8 C9 . 1.5144(13) ?
C8 H8A . 0.99 ?
C8 H8B . 0.99 ?
C9 C10 . 1.511(2) ?
C9 C12 . 1.5207(16) ?
C9 C11 . 1.524(2) ?
C10 H10A . 0.98 ?
C10 H10B . 0.98 ?
C10 H10C . 0.98 ?
C11 H11A . 0.98 ?
C11 H11B . 0.98 ?
C11 H11C . 0.98 ?
C12 H12A . 0.98 ?
C12 H12B . 0.98 ?
C12 H12C . 0.98 ?
O4 C13 . 1.466(3) ?
C13 C14 . 1.505(4) ?
C13 H13A . 0.99 ?
C13 H13B . 0.99 ?
C14 C16 . 1.514(5) ?
C14 C17 . 1.524(4) ?
C14 C15 . 1.528(4) ?
C15 H15A . 0.98 ?
C15 H15B . 0.98 ?
C15 H15C . 0.98 ?
C16 H16A . 0.98 ?
C16 H16B . 0.98 ?
C16 H16C . 0.98 ?
C17 H17A . 0.98 ?
C17 H17B . 0.98 ?
C17 H17C . 0.98 ?
C13' C14' . 1.532(3) ?
C13' H13C . 0.99 ?
C13' H13D . 0.99 ?
C14' C16' . 1.508(3) ?
C14' C15' . 1.515(4) ?
C14' C17' . 1.544(4) ?
C15' H15D . 0.98 ?
C15' H15E . 0.98 ?
C15' H15F . 0.98 ?
C16' H16D . 0.98 ?
C16' H16E . 0.98 ?
C16' H16F . 0.98 ?
C17' H17D . 0.98 ?
C17' H17E . 0.98 ?
C17' H17F . 0.98 ?
O5 Zr1 2_665 2.0988(5) ?
O5 Zr1 3_565 2.0989(5) ?

loop_
_geom_torsion_atom_site_label_1
_geom_torsion_atom_site_label_2
_geom_torsion_atom_site_label_3
_geom_torsion_atom_site_label_4
_geom_torsion_site_symmetry_1
_geom_torsion_site_symmetry_2
_geom_torsion_site_symmetry_3
_geom_torsion_site_symmetry_4
_geom_torsion
_geom_torsion_publ_flag
O4 Zr1 O1 C1 . . . . -174.49(11) ?
O2 Zr1 O1 C1 . . . . 0.98(2) ?
O5 Zr1 O1 C1 . . . . 180.0 ?
O3 Zr1 O1 C1 . . . . 99.264(19) ?
O3 Zr1 O1 C1 2_665 . . . -99.27(2) ?
Zr1 Zr1 O1 C1 2_665 . . . -137.307(13) ?
Zr1 Zr1 O1 C1 3_565 . . . 137.304(13) ?
O4 Zr1 O1 Zr1 . . . 2_665 -37.18(11) ?
O2 Zr1 O1 Zr1 . . . 2_665 138.28(3) ?
O5 Zr1 O1 Zr1 . . . 2_665 -42.693(13) ?
O3 Zr1 O1 Zr1 . . . 2_665 -123.43(3) ?
O3 Zr1 O1 Zr1 2_665 . . 2_665 38.04(2) ?
Zr1 Zr1 O1 Zr1 3_565 . . 2_665 -85.39(3) ?
O4 Zr1 O1 Zr1 . . . 3_565 48.21(11) ?
O2 Zr1 O1 Zr1 . . . 3_565 -136.33(3) ?
O5 Zr1 O1 Zr1 . . . 3_565 42.696(13) ?
O3 Zr1 O1 Zr1 . . . 3_565 -38.04(2) ?
O3 Zr1 O1 Zr1 2_665 . . 3_565 123.43(3) ?
Zr1 Zr1 O1 Zr1 2_665 . . 3_565 85.39(3) ?
Zr1 O1 C1 C2 2_665 . . 2_665 59.03(3) ?
Zr1 O1 C1 C2 . . . 2_665 179.04(3) ?
Zr1 O1 C1 C2 3_565 . . 2_665 -60.96(3) ?
Zr1 O1 C1 C2 2_665 . . 3_565 179.03(3) ?
Zr1 O1 C1 C2 . . . 3_565 -60.96(3) ?
Zr1 O1 C1 C2 3_565 . . 3_565 59.04(3) ?
Zr1 O1 C1 C2 2_665 . . . -60.97(4) ?
Zr1 O1 C1 C2 . . . . 59.03(4) ?
Zr1 O1 C1 C2 3_565 . . . 179.04(4) ?
O4 Zr1 O2 C3 . . . . -107.5(15) ?
O5 Zr1 O2 C3 . . . . 71.0(16) ?
O3 Zr1 O2 C3 . . . . -1.0(15) ?
O3 Zr1 O2 C3 2_665 . . . 148.6(15) ?
O1 Zr1 O2 C3 . . . . 73.7(15) ?
Zr1 Zr1 O2 C3 2_665 . . . 111.8(15) ?
Zr1 Zr1 O2 C3 3_565 . . . 34.7(16) ?
Zr1 O2 C3 C4 . . . . 121.2(15) ?
O2 C3 C4 C5 . . . . -60.43(13) ?
O2 C3 C4 C6 . . . . 60.31(14) ?
O2 C3 C4 C7 . . . . 179.72(10) ?
O4 Zr1 O3 C8 . . . . 90.16(8) ?
O2 Zr1 O3 C8 . . . . -12.78(8) ?
O5 Zr1 O3 C8 . . . . -174.21(8) ?
O3 Zr1 O3 C8 2_665 . . . -136.19(6) ?
O1 Zr1 O3 C8 . . . . -105.25(8) ?
Zr1 Zr1 O3 C8 2_665 . . . -144.23(7) ?
Zr1 Zr1 O3 C8 3_565 . . . -147.98(9) ?
O4 Zr1 O3 Zr1 . . . 3_565 -121.86(3) ?
O2 Zr1 O3 Zr1 . . . 3_565 135.20(3) ?
O5 Zr1 O3 Zr1 . . . 3_565 -26.23(3) ?
O3 Zr1 O3 Zr1 2_665 . . 3_565 11.79(8) ?
O1 Zr1 O3 Zr1 . . . 3_565 42.73(3) ?
Zr1 Zr1 O3 Zr1 2_665 . . 3_565 3.75(2) ?
Zr1 O3 C8 C9 . . . . -101.52(11) ?
Zr1 O3 C8 C9 3_565 . . . 118.66(9) ?
O3 C8 C9 C10 . . . . 67.48(13) ?
O3 C8 C9 C12 . . . . -172.74(11) ?
O3 C8 C9 C11 . . . . -54.43(15) ?
O2 Zr1 O4 C13 . . . . 177.8(3) ?
O5 Zr1 O4 C13 . . . . -1.7(3) ?
O3 Zr1 O4 C13 . . . . 75.4(3) ?
O3 Zr1 O4 C13 2_665 . . . -78.5(3) ?
O1 Zr1 O4 C13 . . . . -6.8(4) ?
Zr1 Zr1 O4 C13 2_665 . . . -37.8(3) ?
Zr1 Zr1 O4 C13 3_565 . . . 33.5(3) ?
Zr1 O4 C13 C14 . . . . -175.53(16) ?
O4 C13 C14 C16 . . . . -54.3(4) ?
O4 C13 C14 C17 . . . . -175.9(4) ?
O4 C13 C14 C15 . . . . 64.5(5) ?
O4 Zr1 O5 Zr1 . . . 2_665 -127.22(4) ?
O2 Zr1 O5 Zr1 . . . 2_665 54.35(8) ?
O3 Zr1 O5 Zr1 . . . 2_665 130.22(4) ?
O3 Zr1 O5 Zr1 2_665 . . 2_665 -27.54(3) ?
O1 Zr1 O5 Zr1 . . . 2_665 51.34(3) ?
Zr1 Zr1 O5 Zr1 3_565 . . 2_665 102.68(5) ?
O4 Zr1 O5 Zr1 . . . 3_565 130.10(4) ?
O2 Zr1 O5 Zr1 . . . 3_565 -48.33(8) ?
O3 Zr1 O5 Zr1 . . . 3_565 27.54(3) ?
O3 Zr1 O5 Zr1 2_665 . . 3_565 -130.22(4) ?
O1 Zr1 O5 Zr1 . . . 3_565 -51.34(3) ?
Zr1 Zr1 O5 Zr1 2_665 . . 3_565 -102.68(5) ?

loop_
_platon_squeeze_void_nr
_platon_squeeze_void_average_x
_platon_squeeze_void_average_y
_platon_squeeze_void_average_z
_platon_squeeze_void_volume
_platon_squeeze_void_count_electrons
1 0.000 0.000 -0.002 1375.6 489.4
2 0.099 0.448 0.533 8.9 -1.0
3 0.099 0.651 0.033 8.9 -1.0
4 0.349 0.448 0.033 8.9 -1.0
5 0.349 0.901 0.533 8.9 -1.0
6 0.448 0.099 0.967 8.9 -0.9
7 0.448 0.349 0.467 8.9 -0.8
8 0.552 0.651 0.533 8.9 -1.0
9 0.552 0.901 0.033 8.9 -1.0
10 0.651 0.099 0.467 9.0 -0.8
11 0.651 0.552 0.967 8.9 -0.9
12 0.901 0.349 0.967 9.0 -0.9
13 0.901 0.552 0.467 8.9 -0.8
